data_1512777
loop_
_publ_author_name
'Sangeeta Roy Chaudhuri'
'Goran N. Kaluderovic'
'Martin Bette'
'Jurgen Schmidt'
'Harry Schmidt'
'Reinhard Paschke'
'Dirk Steinborn'

_publ_section_title
;
 Synthesis, characterization and cytotoxicity studies of platinum(II)
 complexes with amino acid ligands in various coordination modes
;
_journal_name_full
;
Inorganica Chimica Acta
;
_journal_page_first 472
_journal_page_last 480
_journal_paper_doi 10.1016/j.ica.2012.08.034
_journal_volume 394
_journal_year 2013
_chemical_absolute_configuration ad
_chemical_formula_moiety 'C42 H42 N O2 P2 Pt, B F4'
_chemical_formula_sum 'C42 H42 B F4 N O2 P2 Pt'
_chemical_formula_weight 936.61
_space_group_IT_number 4
_symmetry_cell_setting monoclinic
_symmetry_space_group_name_Hall 'P 2yb'
_symmetry_space_group_name_H-M 'P 1 21 1'
_atom_sites_solution_hydrogens geom
_atom_sites_solution_primary direct
_atom_sites_solution_secondary difmap
_cell_angle_alpha 90.00
_cell_angle_beta 106.322(7)
_cell_angle_gamma 90.00
_cell_formula_units_Z 4
_cell_length_a 12.7036(9)
_cell_length_b 23.773(2)
_cell_length_c 13.5624(9)
_cell_measurement_reflns_used 8000
_cell_measurement_temperature 200(2)
_cell_measurement_theta_max 30
_cell_measurement_theta_min 1.5
_cell_volume 3930.8(5)
_computing_structure_refinement 'SHELXL-97 (Sheldrick, 1997)'
_computing_structure_solution 'SHELXS-97 (Sheldrick, 1990)'
_diffrn_ambient_temperature 200(2)
_diffrn_measured_fraction_theta_full 0.986
_diffrn_measured_fraction_theta_max 0.986
_diffrn_measurement_device_type STOE-IPDS
_diffrn_measurement_method 'area detector'
_diffrn_radiation_monochromator graphite
_diffrn_radiation_source 'fine-focus sealed tube'
_diffrn_radiation_type MoK\a
_diffrn_radiation_wavelength 0.71073
_diffrn_reflns_av_R_equivalents 0.0451
_diffrn_reflns_av_sigmaI/netI 0.0563
_diffrn_reflns_limit_h_max 15
_diffrn_reflns_limit_h_min -15
_diffrn_reflns_limit_k_max 29
_diffrn_reflns_limit_k_min -29
_diffrn_reflns_limit_l_max 16
_diffrn_reflns_limit_l_min -16
_diffrn_reflns_number 35449
_diffrn_reflns_theta_full 26.08
_diffrn_reflns_theta_max 26.08
_diffrn_reflns_theta_min 1.88
_exptl_absorpt_coefficient_mu 3.707
_exptl_absorpt_correction_T_max 0.16180
_exptl_absorpt_correction_T_min 0.12631
_exptl_absorpt_correction_type multi-scan
_exptl_absorpt_process_details 'Spek, A.L. (2003), J.Appl.Cryst. 36, 7-13'
_exptl_crystal_colour colourless
_exptl_crystal_density_diffrn 1.583
_exptl_crystal_density_method 'not measured'
_exptl_crystal_description block
_exptl_crystal_F_000 1864
_exptl_crystal_size_max 0.5
_exptl_crystal_size_mid 0.45
_exptl_crystal_size_min 0.42
_refine_diff_density_max 1.097
_refine_diff_density_min -0.849
_refine_diff_density_rms 0.093
_refine_ls_abs_structure_details 'Flack H D (1983), Acta Cryst. A39, 876-881'
_refine_ls_abs_structure_Flack -0.006(6)
_refine_ls_extinction_method none
_refine_ls_goodness_of_fit_ref 0.954
_refine_ls_hydrogen_treatment constr
_refine_ls_matrix_type full
_refine_ls_number_parameters 953
_refine_ls_number_reflns 15350
_refine_ls_number_restraints 1
_refine_ls_restrained_S_all 0.954
_refine_ls_R_factor_all 0.0425
_refine_ls_R_factor_gt 0.0324
_refine_ls_shift/su_max 0.001
_refine_ls_shift/su_mean 0.000
_refine_ls_structure_factor_coef Fsqd
_refine_ls_weighting_details 'calc w=1/[\s^2^(Fo^2^)+(0.0321P)^2^+0.0000P] where P=(Fo^2^+2Fc^2^)/3'
_refine_ls_weighting_scheme calc
_refine_ls_wR_factor_gt 0.0649
_refine_ls_wR_factor_ref 0.0676
_reflns_number_gt 13222
_reflns_number_total 15350
_reflns_threshold_expression >2sigma(I)
_cod_data_source_file ICA-2013-394-472-480.cif
_cod_data_source_block c:\ipds3920
_cod_original_sg_symbol_H-M P21
_cod_database_code 1512777

loop_
_symmetry_equiv_pos_as_xyz
'x, y, z'
'-x, y+1/2, -z'

loop_
_atom_site_label
_atom_site_type_symbol
_atom_site_fract_x
_atom_site_fract_y
_atom_site_fract_z
_atom_site_U_iso_or_equiv
_atom_site_adp_type
_atom_site_occupancy
_atom_site_symmetry_multiplicity
_atom_site_calc_flag
_atom_site_refinement_flags
C1 C 0.8987(7) 0.6615(4) 0.4776(6) 0.042(2) Uani 1 1 d .
C2 C 0.8545(6) 0.6504(3) 0.5698(6) 0.0386(16) Uani 1 1 d .
H1 H 0.9169 0.6345 0.6251 0.046 Uiso 1 1 calc R
C3 C 0.7643(7) 0.6065(4) 0.5484(7) 0.053(2) Uani 1 1 d .
H2 H 0.6950 0.6250 0.5102 0.063 Uiso 1 1 calc R
H3 H 0.7814 0.5778 0.5022 0.063 Uiso 1 1 calc R
C4 C 0.7443(9) 0.5764(5) 0.6392(8) 0.071(3) Uani 1 1 d .
H4 H 0.7362 0.6050 0.6907 0.086 Uiso 1 1 calc R
C5 C 0.8407(9) 0.5369(4) 0.6903(8) 0.075(3) Uani 1 1 d .
H5 H 0.8244 0.5169 0.7476 0.090 Uiso 1 1 calc R
H6 H 0.9079 0.5590 0.7162 0.090 Uiso 1 1 calc R
H7 H 0.8509 0.5095 0.6397 0.090 Uiso 1 1 calc R
C6 C 0.6425(9) 0.5404(5) 0.6093(10) 0.096(4) Uani 1 1 d .
H8 H 0.6207 0.5305 0.6709 0.116 Uiso 1 1 calc R
H9 H 0.6576 0.5061 0.5758 0.116 Uiso 1 1 calc R
H10 H 0.5831 0.5614 0.5617 0.116 Uiso 1 1 calc R
C7 C 0.9028(7) 0.8062(3) 0.3334(5) 0.0403(19) Uani 1 1 d .
C8 C 0.9560(8) 0.7925(4) 0.2603(7) 0.064(3) Uani 1 1 d .
H11 H 1.0334 0.7956 0.2747 0.076 Uiso 1 1 calc R
C9 C 0.8899(8) 0.7734(5) 0.1626(6) 0.0675(17) Uani 1 1 d .
H12 H 0.9238 0.7641 0.1106 0.081 Uiso 1 1 calc R
C10 C 0.7802(8) 0.7684(5) 0.1429(6) 0.066(3) Uani 1 1 d .
H13 H 0.7382 0.7565 0.0766 0.079 Uiso 1 1 calc R
C11 C 0.7287(9) 0.7799(5) 0.2147(6) 0.0675(17) Uani 1 1 d .
H14 H 0.6518 0.7746 0.2004 0.081 Uiso 1 1 calc R
C12 C 0.7896(7) 0.7994(4) 0.3097(6) 0.0475(19) Uani 1 1 d .
H15 H 0.7533 0.8085 0.3600 0.057 Uiso 1 1 calc R
C13 C 1.1214(7) 0.8208(4) 0.4878(6) 0.0412(19) Uani 1 1 d .
C14 C 1.1795(7) 0.8524(5) 0.4356(7) 0.049(2) Uani 1 1 d .
H16 H 1.1418 0.8785 0.3849 0.059 Uiso 1 1 calc R
C15 C 1.2935(8) 0.8462(5) 0.4566(8) 0.060(3) Uani 1 1 d .
H17 H 1.3321 0.8666 0.4174 0.073 Uiso 1 1 calc R
C16 C 1.3488(9) 0.8113(5) 0.5325(9) 0.068(3) Uani 1 1 d .
H18 H 1.4264 0.8085 0.5484 0.081 Uiso 1 1 calc R
C17 C 1.2924(8) 0.7796(6) 0.5872(8) 0.066(3) Uani 1 1 d .
H19 H 1.3318 0.7553 0.6405 0.079 Uiso 1 1 calc R
C18 C 1.1785(7) 0.7831(4) 0.5645(7) 0.050(2) Uani 1 1 d .
H20 H 1.1399 0.7604 0.6003 0.060 Uiso 1 1 calc R
C19 C 0.9613(6) 0.9075(3) 0.4584(5) 0.0319(16) Uani 1 1 d .
C20 C 0.8880(7) 0.9345(4) 0.3756(6) 0.0418(19) Uani 1 1 d .
H21 H 0.8410 0.9130 0.3220 0.050 Uiso 1 1 calc R
C21 C 0.8845(7) 0.9924(4) 0.3724(6) 0.046(2) Uani 1 1 d .
H22 H 0.8361 1.0107 0.3151 0.056 Uiso 1 1 calc R
C22 C 0.9496(7) 1.0241(4) 0.4504(7) 0.048(2) Uani 1 1 d .
H23 H 0.9450 1.0640 0.4478 0.058 Uiso 1 1 calc R
C23 C 1.0226(7) 0.9975(4) 0.5335(6) 0.0387(19) Uani 1 1 d .
H24 H 1.0675 1.0193 0.5879 0.046 Uiso 1 1 calc R
C24 C 1.0300(7) 0.9397(4) 0.5373(6) 0.037(2) Uani 1 1 d .
H25 H 1.0813 0.9218 0.5931 0.044 Uiso 1 1 calc R
C25 C 0.9687(6) 0.8745(3) 0.7474(5) 0.0279(15) Uani 1 1 d .
C26 C 1.0751(7) 0.8568(4) 0.7535(5) 0.0382(19) Uani 1 1 d .
H26 H 1.0863 0.8258 0.7134 0.046 Uiso 1 1 calc R
C27 C 1.1648(6) 0.8844(5) 0.8177(6) 0.049(2) Uani 1 1 d .
H27 H 1.2370 0.8729 0.8194 0.059 Uiso 1 1 calc R
C28 C 1.1503(8) 0.9274(4) 0.8778(6) 0.053(2) Uani 1 1 d .
H28 H 1.2121 0.9468 0.9197 0.064 Uiso 1 1 calc R
C29 C 1.0450(7) 0.9431(4) 0.8784(6) 0.050(2) Uani 1 1 d .
H29 H 1.0349 0.9716 0.9239 0.060 Uiso 1 1 calc R
C30 C 0.9555(7) 0.9171(4) 0.8128(6) 0.0394(18) Uani 1 1 d .
H30 H 0.8837 0.9285 0.8123 0.047 Uiso 1 1 calc R
C31 C 0.7676(6) 0.8966(3) 0.5777(5) 0.0331(17) Uani 1 1 d .
C32 C 0.7866(6) 0.9543(3) 0.5940(6) 0.0335(17) Uani 1 1 d .
H31 H 0.8463 0.9674 0.6484 0.040 Uiso 1 1 calc R
C33 C 0.7168(7) 0.9921(4) 0.5292(6) 0.046(2) Uani 1 1 d .
H32 H 0.7292 1.0314 0.5394 0.055 Uiso 1 1 calc R
C34 C 0.6305(8) 0.9737(4) 0.4511(7) 0.053(2) Uani 1 1 d .
H33 H 0.5837 1.0000 0.4070 0.064 Uiso 1 1 calc R
C35 C 0.6112(7) 0.9164(4) 0.4363(6) 0.048(2) Uani 1 1 d .
H34 H 0.5510 0.9037 0.3819 0.058 Uiso 1 1 calc R
C36 C 0.6775(6) 0.8785(4) 0.4986(5) 0.0378(17) Uani 1 1 d .
H35 H 0.6628 0.8394 0.4884 0.045 Uiso 1 1 calc R
C37 C 0.7708(5) 0.8133(3) 0.7356(5) 0.0281(15) Uani 1 1 d .
C38 C 0.8200(6) 0.7757(4) 0.8123(5) 0.0352(15) Uani 1 1 d .
H36 H 0.8964 0.7686 0.8271 0.042 Uiso 1 1 calc R
C39 C 0.7593(7) 0.7482(4) 0.8676(6) 0.0437(19) Uani 1 1 d .
H37 H 0.7924 0.7200 0.9161 0.052 Uiso 1 1 calc R
C40 C 0.6492(6) 0.7621(4) 0.8520(6) 0.047(2) Uani 1 1 d .
H38 H 0.6080 0.7441 0.8915 0.056 Uiso 1 1 calc R
C41 C 0.6002(7) 0.8012(4) 0.7806(6) 0.050(2) Uani 1 1 d .
H39 H 0.5257 0.8112 0.7720 0.059 Uiso 1 1 calc R
C42 C 0.6592(6) 0.8268(4) 0.7196(6) 0.0418(19) Uani 1 1 d .
H40 H 0.6243 0.8530 0.6680 0.050 Uiso 1 1 calc R
C43 C 0.3968(6) 0.7421(3) -0.0353(6) 0.0341(18) Uani 1 1 d .
C44 C 0.3089(6) 0.7451(3) 0.0240(5) 0.0352(15) Uani 1 1 d .
H43 H 0.2351 0.7411 -0.0269 0.042 Uiso 1 1 calc R
C45 C 0.3125(7) 0.8003(3) 0.0766(6) 0.046(2) Uani 1 1 d .
H44 H 0.3147 0.8304 0.0267 0.055 Uiso 1 1 calc R
H45 H 0.3820 0.8024 0.1325 0.055 Uiso 1 1 calc R
C46 C 0.2164(10) 0.8132(4) 0.1233(8) 0.078(4) Uani 1 1 d .
H46 H 0.2196 0.7858 0.1799 0.094 Uiso 1 1 calc R
C47 C 0.2312(13) 0.8720(5) 0.1685(9) 0.105(5) Uani 1 1 d .
H47 H 0.1697 0.8810 0.1961 0.126 Uiso 1 1 calc R
H48 H 0.2336 0.8992 0.1148 0.126 Uiso 1 1 calc R
H49 H 0.3000 0.8739 0.2239 0.126 Uiso 1 1 calc R
C48 C 0.1045(8) 0.8076(4) 0.0432(10) 0.095(4) Uani 1 1 d .
H50 H 0.0480 0.8251 0.0696 0.114 Uiso 1 1 calc R
H51 H 0.0872 0.7677 0.0294 0.114 Uiso 1 1 calc R
H52 H 0.1067 0.8264 -0.0205 0.114 Uiso 1 1 calc R
C49 C 0.4768(6) 0.5008(3) -0.0559(5) 0.0339(16) Uani 1 1 d .
C50 C 0.4077(7) 0.4739(4) -0.1410(6) 0.0434(18) Uani 1 1 d .
H53 H 0.3667 0.4957 -0.1974 0.052 Uiso 1 1 calc R
C51 C 0.3980(7) 0.4158(4) -0.1445(7) 0.051(2) Uani 1 1 d .
H54 H 0.3507 0.3979 -0.2029 0.061 Uiso 1 1 calc R
C52 C 0.4579(7) 0.3842(4) -0.0619(7) 0.049(2) Uani 1 1 d .
H55 H 0.4508 0.3445 -0.0636 0.058 Uiso 1 1 calc R
C53 C 0.5274(7) 0.4097(4) 0.0224(7) 0.045(2) Uani 1 1 d .
H56 H 0.5688 0.3875 0.0780 0.054 Uiso 1 1 calc R
C54 C 0.5375(7) 0.4684(4) 0.0264(6) 0.0340(19) Uani 1 1 d .
H57 H 0.5854 0.4860 0.0847 0.041 Uiso 1 1 calc R
C55 C 0.6378(6) 0.5861(4) -0.0125(6) 0.0374(18) Uani 1 1 d .
C56 C 0.6922(7) 0.6228(4) 0.0646(6) 0.044(2) Uani 1 1 d .
H58 H 0.6511 0.6434 0.1011 0.053 Uiso 1 1 calc R
C57 C 0.8057(7) 0.6303(6) 0.0901(7) 0.058(2) Uani 1 1 d .
H59 H 0.8421 0.6547 0.1444 0.070 Uiso 1 1 calc R
C58 C 0.8640(9) 0.6012(5) 0.0341(9) 0.061(3) Uani 1 1 d .
H60 H 0.9408 0.6072 0.0488 0.073 Uiso 1 1 calc R
C59 C 0.8139(8) 0.5641(5) -0.0417(8) 0.065(3) Uani 1 1 d .
H61 H 0.8554 0.5446 -0.0793 0.078 Uiso 1 1 calc R
C60 C 0.7013(8) 0.5553(4) -0.0632(7) 0.049(2) Uani 1 1 d .
H62 H 0.6669 0.5280 -0.1130 0.059 Uiso 1 1 calc R
C61 C 0.4356(7) 0.6027(3) -0.1770(6) 0.0426(18) Uani 1 1 d .
C62 C 0.5028(9) 0.6222(4) -0.2364(7) 0.067(3) Uani 1 1 d .
H63 H 0.5803 0.6213 -0.2091 0.081 Uiso 1 1 calc R
C63 C 0.4570(11) 0.6424(4) -0.3327(7) 0.084(3) Uani 1 1 d .
H64 H 0.5022 0.6567 -0.3720 0.100 Uiso 1 1 calc R
C64 C 0.3440(13) 0.6418(5) -0.3733(7) 0.100(4) Uani 1 1 d .
H65 H 0.3128 0.6536 -0.4423 0.119 Uiso 1 1 calc R
C65 C 0.2745(10) 0.6242(5) -0.3150(7) 0.083(3) Uani 1 1 d .
H66 H 0.1971 0.6248 -0.3428 0.099 Uiso 1 1 calc R
C66 C 0.3227(8) 0.6057(4) -0.2150(7) 0.058(2) Uani 1 1 d .
H67 H 0.2778 0.5950 -0.1727 0.069 Uiso 1 1 calc R
C67 C 0.4675(6) 0.5283(3) 0.2284(5) 0.0302(16) Uani 1 1 d .
C68 C 0.5723(6) 0.5491(4) 0.2407(5) 0.0402(19) Uani 1 1 d .
H68 H 0.5826 0.5816 0.2039 0.048 Uiso 1 1 calc R
C69 C 0.6625(7) 0.5223(4) 0.3067(6) 0.049(2) Uani 1 1 d .
H69 H 0.7341 0.5369 0.3149 0.059 Uiso 1 1 calc R
C70 C 0.6482(7) 0.4747(4) 0.3604(6) 0.047(2) Uani 1 1 d .
H70 H 0.7100 0.4549 0.4014 0.057 Uiso 1 1 calc R
C71 C 0.5435(7) 0.4562(4) 0.3538(6) 0.048(2) Uani 1 1 d .
H71 H 0.5333 0.4247 0.3932 0.057 Uiso 1 1 calc R
C72 C 0.4518(6) 0.4837(4) 0.2892(5) 0.0369(17) Uani 1 1 d .
H72 H 0.3797 0.4719 0.2870 0.044 Uiso 1 1 calc R
C73 C 0.2641(6) 0.5863(3) 0.2118(5) 0.0324(15) Uani 1 1 d .
C74 C 0.1566(7) 0.5680(4) 0.1985(6) 0.0434(19) Uani 1 1 d .
H73 H 0.1262 0.5400 0.1487 0.052 Uiso 1 1 calc R
C75 C 0.0938(8) 0.5908(5) 0.2580(7) 0.057(2) Uani 1 1 d .
H74 H 0.0220 0.5767 0.2510 0.068 Uiso 1 1 calc R
C76 C 0.1342(7) 0.6327(5) 0.3256(6) 0.059(2) Uani 1 1 d .
H75 H 0.0892 0.6494 0.3629 0.071 Uiso 1 1 calc R
C77 C 0.2410(8) 0.6513(4) 0.3408(6) 0.052(2) Uani 1 1 d .
H76 H 0.2693 0.6802 0.3895 0.062 Uiso 1 1 calc R
C78 C 0.3064(6) 0.6284(5) 0.2856(5) 0.0413(17) Uani 1 1 d .
H77 H 0.3800 0.6408 0.2974 0.050 Uiso 1 1 calc R
C79 C 0.2695(6) 0.5071(3) 0.0540(5) 0.0317(16) Uani 1 1 d .
C80 C 0.1840(6) 0.5256(3) -0.0289(6) 0.0403(17) Uani 1 1 d .
H78 H 0.1730 0.5647 -0.0418 0.048 Uiso 1 1 calc R
C81 C 0.1150(7) 0.4869(4) -0.0925(6) 0.050(2) Uani 1 1 d .
H79 H 0.0569 0.5001 -0.1484 0.060 Uiso 1 1 calc R
C82 C 0.1291(8) 0.4302(4) -0.0763(7) 0.051(2) Uani 1 1 d .
H80 H 0.0803 0.4043 -0.1196 0.061 Uiso 1 1 calc R
C83 C 0.2148(8) 0.4110(4) 0.0035(7) 0.050(2) Uani 1 1 d .
H81 H 0.2263 0.3717 0.0143 0.060 Uiso 1 1 calc R
C84 C 0.2851(7) 0.4494(4) 0.0687(6) 0.040(2) Uani 1 1 d .
H82 H 0.3440 0.4358 0.1235 0.048 Uiso 1 1 calc R
B1 B 1.0454(7) 0.6626(5) 0.8472(9) 0.053(2) Uani 1 1 d .
B2 B 0.5283(12) 0.7371(7) 0.3767(14) 0.090(5) Uani 1 1 d .
N1 N 0.8243(5) 0.7055(3) 0.6108(5) 0.0301(14) Uani 1 1 d .
H41 H 0.8454 0.7045 0.6815 0.036 Uiso 1 1 calc R
H42 H 0.7494 0.7101 0.5891 0.036 Uiso 1 1 calc R
N2 N 0.3254(6) 0.6959(3) 0.0967(5) 0.0390(17) Uani 1 1 d .
H83 H 0.2585 0.6837 0.1020 0.047 Uiso 1 1 calc R
H84 H 0.3666 0.7071 0.1609 0.047 Uiso 1 1 calc R
O1 O 0.9430(5) 0.7103(3) 0.4753(4) 0.0407(15) Uani 1 1 d .
O2 O 0.9027(5) 0.6249(3) 0.4168(4) 0.0579(17) Uani 1 1 d .
O3 O 0.4544(5) 0.6953(3) -0.0256(4) 0.0396(15) Uani 1 1 d .
O4 O 0.4062(5) 0.7816(3) -0.0893(4) 0.0524(16) Uani 1 1 d .
F1 F 1.0969(5) 0.6601(3) 0.9491(4) 0.083(2) Uani 1 1 d .
F2 F 1.0720(5) 0.7131(3) 0.8068(6) 0.095(2) Uani 1 1 d .
F3 F 1.0779(4) 0.6165(2) 0.7958(4) 0.0781(15) Uani 1 1 d .
F4 F 0.9319(3) 0.65964(19) 0.8268(4) 0.0614(12) Uani 1 1 d .
F5 F 0.6336(7) 0.7364(3) 0.4397(5) 0.100(2) Uani 1 1 d .
F6 F 0.5075(8) 0.7919(4) 0.3539(8) 0.175(5) Uani 1 1 d .
F7 F 0.5226(5) 0.7073(3) 0.2869(5) 0.093(2) Uani 1 1 d .
F8 F 0.4654(7) 0.7124(4) 0.4323(7) 0.161(4) Uani 1 1 d .
P1 P 0.97484(18) 0.83029(10) 0.46337(17) 0.0319(5) Uani 1 1 d .
P2 P 0.85231(15) 0.84117(8) 0.65571(14) 0.0259(4) Uani 1 1 d .
P3 P 0.49112(18) 0.57676(9) -0.04671(16) 0.0314(5) Uani 1 1 d .
P4 P 0.35181(16) 0.56085(9) 0.13469(15) 0.0289(4) Uani 1 1 d .
Pt1 Pt 0.900296(19) 0.773975(8) 0.560531(17) 0.02719(7) Uani 1 1 d .
Pt2 Pt 0.404557(19) 0.630011(8) 0.045833(18) 0.02750(7) Uani 1 1 d .

loop_
_atom_site_aniso_label
_atom_site_aniso_U_11
_atom_site_aniso_U_22
_atom_site_aniso_U_33
_atom_site_aniso_U_23
_atom_site_aniso_U_13
_atom_site_aniso_U_12
C1 0.050(5) 0.033(5) 0.050(5) 0.000(4) 0.026(4) 0.009(4)
C2 0.043(4) 0.028(3) 0.048(4) -0.004(3) 0.018(3) 0.002(3)
C3 0.048(5) 0.053(5) 0.058(5) -0.022(4) 0.015(4) -0.013(4)
C4 0.071(6) 0.086(8) 0.071(6) -0.039(6) 0.043(5) -0.034(6)
C5 0.096(7) 0.059(6) 0.078(7) 0.014(5) 0.039(6) -0.009(5)
C6 0.096(8) 0.097(9) 0.114(10) -0.046(7) 0.058(7) -0.043(7)
C7 0.067(5) 0.034(4) 0.028(3) 0.001(3) 0.025(4) 0.000(4)
C8 0.080(6) 0.069(7) 0.055(5) -0.019(4) 0.040(5) -0.034(5)
C9 0.097(5) 0.067(4) 0.040(3) -0.007(3) 0.022(3) -0.011(4)
C10 0.093(7) 0.055(6) 0.044(4) -0.009(5) 0.008(4) -0.034(5)
C11 0.097(5) 0.067(4) 0.040(3) -0.007(3) 0.022(3) -0.011(4)
C12 0.049(5) 0.054(5) 0.034(4) -0.001(3) 0.003(3) 0.009(4)
C13 0.048(5) 0.041(5) 0.043(4) 0.001(3) 0.026(4) 0.006(4)
C14 0.031(4) 0.071(7) 0.047(5) 0.004(4) 0.011(3) -0.005(4)
C15 0.046(5) 0.083(7) 0.061(6) -0.011(5) 0.030(5) -0.009(5)
C16 0.036(5) 0.080(8) 0.086(7) -0.024(6) 0.014(5) -0.001(5)
C17 0.041(5) 0.055(7) 0.095(7) 0.005(6) 0.010(5) 0.019(5)
C18 0.041(4) 0.044(6) 0.065(5) -0.006(4) 0.014(4) 0.002(4)
C19 0.030(4) 0.031(4) 0.038(4) 0.003(3) 0.015(3) 0.002(3)
C20 0.039(4) 0.051(5) 0.029(4) 0.002(3) -0.001(3) -0.005(3)
C21 0.046(5) 0.035(5) 0.049(5) 0.010(4) 0.000(4) 0.002(4)
C22 0.039(5) 0.032(5) 0.072(6) 0.008(4) 0.013(4) 0.003(4)
C23 0.031(4) 0.039(5) 0.044(4) 0.001(4) 0.008(3) -0.005(4)
C24 0.028(4) 0.045(5) 0.035(4) -0.002(4) 0.006(3) -0.006(4)
C25 0.025(3) 0.034(4) 0.025(3) 0.000(3) 0.007(3) -0.004(3)
C26 0.041(5) 0.046(5) 0.027(3) -0.002(3) 0.008(3) 0.005(4)
C27 0.022(4) 0.084(7) 0.036(4) -0.004(4) 0.000(3) -0.003(4)
C28 0.043(5) 0.064(7) 0.046(5) -0.003(4) 0.001(4) -0.015(4)
C29 0.048(5) 0.048(5) 0.046(4) -0.011(4) 0.001(4) -0.007(4)
C30 0.036(4) 0.039(5) 0.041(4) -0.011(3) 0.008(3) 0.004(3)
C31 0.027(4) 0.042(5) 0.033(4) -0.002(3) 0.014(3) 0.000(3)
C32 0.032(4) 0.031(4) 0.038(4) 0.000(3) 0.010(3) 0.004(3)
C33 0.048(5) 0.035(5) 0.056(5) 0.001(4) 0.019(4) 0.005(4)
C34 0.043(5) 0.060(6) 0.057(5) 0.018(4) 0.015(4) 0.025(4)
C35 0.029(4) 0.066(6) 0.045(4) 0.006(4) 0.004(3) 0.013(4)
C36 0.035(4) 0.041(4) 0.038(4) 0.000(3) 0.012(3) 0.005(3)
C37 0.023(3) 0.034(4) 0.027(3) -0.002(3) 0.007(3) -0.003(3)
C38 0.033(3) 0.040(4) 0.035(3) -0.001(4) 0.011(3) 0.010(4)
C39 0.050(4) 0.045(5) 0.039(4) 0.005(3) 0.018(3) -0.002(3)
C40 0.042(4) 0.066(6) 0.038(4) -0.004(4) 0.020(3) -0.012(4)
C41 0.034(4) 0.072(6) 0.048(4) -0.004(4) 0.020(4) -0.005(4)
C42 0.032(4) 0.052(5) 0.043(4) 0.005(4) 0.013(3) 0.003(3)
C43 0.037(4) 0.022(4) 0.050(4) -0.005(3) 0.024(4) -0.005(3)
C44 0.042(4) 0.028(3) 0.041(4) 0.009(3) 0.021(3) 0.006(3)
C45 0.063(5) 0.034(4) 0.052(5) 0.003(3) 0.033(4) 0.009(4)
C46 0.125(10) 0.055(6) 0.091(7) 0.030(5) 0.091(8) 0.033(6)
C47 0.182(14) 0.077(7) 0.081(8) -0.003(6) 0.076(9) 0.050(8)
C48 0.076(7) 0.070(6) 0.169(12) 0.019(7) 0.086(8) 0.023(5)
C49 0.029(4) 0.035(4) 0.038(4) -0.001(3) 0.008(3) -0.001(3)
C50 0.038(4) 0.040(5) 0.047(4) -0.001(3) 0.004(3) 0.007(3)
C51 0.050(5) 0.038(5) 0.052(5) -0.016(4) -0.003(4) 0.002(4)
C52 0.041(5) 0.030(5) 0.066(5) -0.004(4) 0.002(4) 0.009(4)
C53 0.041(5) 0.036(5) 0.057(5) 0.002(4) 0.012(4) 0.012(4)
C54 0.034(4) 0.029(4) 0.038(4) -0.002(3) 0.010(3) 0.005(3)
C55 0.031(4) 0.043(5) 0.038(4) 0.009(3) 0.010(3) 0.006(3)
C56 0.049(5) 0.034(5) 0.053(4) -0.003(4) 0.019(4) -0.010(4)
C57 0.036(4) 0.055(6) 0.078(6) 0.014(6) 0.006(4) -0.010(5)
C58 0.036(5) 0.063(6) 0.084(7) 0.024(5) 0.017(5) -0.001(4)
C59 0.040(5) 0.097(8) 0.065(6) 0.025(6) 0.027(5) 0.025(5)
C60 0.050(5) 0.057(6) 0.047(5) 0.004(4) 0.025(4) 0.013(4)
C61 0.061(5) 0.036(4) 0.030(4) -0.003(3) 0.012(3) 0.011(4)
C62 0.102(7) 0.058(6) 0.053(5) 0.018(5) 0.039(5) 0.034(6)
C63 0.139(10) 0.069(7) 0.048(5) 0.016(5) 0.035(6) 0.023(7)
C64 0.177(14) 0.069(8) 0.031(5) 0.015(5) -0.008(6) 0.006(8)
C65 0.116(9) 0.041(5) 0.052(5) 0.008(5) -0.042(5) -0.014(6)
C66 0.060(6) 0.048(5) 0.052(5) 0.001(4) -0.006(4) -0.001(4)
C67 0.038(4) 0.029(4) 0.024(3) -0.002(3) 0.010(3) -0.001(3)
C68 0.033(4) 0.059(6) 0.026(3) 0.006(3) 0.004(3) -0.009(4)
C69 0.030(4) 0.072(7) 0.040(4) 0.004(4) 0.001(3) 0.000(4)
C70 0.037(5) 0.057(6) 0.039(4) 0.005(4) -0.002(3) 0.015(4)
C71 0.049(5) 0.042(5) 0.043(4) 0.010(4) -0.001(4) -0.005(4)
C72 0.031(4) 0.043(5) 0.036(4) 0.012(3) 0.008(3) -0.002(3)
C73 0.035(4) 0.030(4) 0.032(3) 0.005(3) 0.009(3) -0.004(3)
C74 0.032(4) 0.050(5) 0.047(4) 0.007(4) 0.009(3) -0.007(3)
C75 0.044(5) 0.080(7) 0.053(5) 0.003(5) 0.023(4) -0.002(4)
C76 0.054(5) 0.084(7) 0.050(4) 0.015(5) 0.033(4) 0.017(6)
C77 0.073(6) 0.053(5) 0.033(4) 0.002(3) 0.021(4) -0.005(4)
C78 0.044(4) 0.052(5) 0.031(3) 0.000(4) 0.015(3) -0.002(4)
C79 0.025(4) 0.031(4) 0.038(4) 0.002(3) 0.007(3) -0.009(3)
C80 0.031(4) 0.038(4) 0.046(4) 0.012(3) 0.002(3) 0.003(3)
C81 0.036(4) 0.062(6) 0.041(4) -0.006(4) -0.006(3) -0.009(4)
C82 0.048(5) 0.052(6) 0.050(5) -0.014(4) 0.007(4) -0.019(4)
C83 0.057(6) 0.037(5) 0.062(5) -0.010(4) 0.025(5) -0.018(4)
C84 0.038(4) 0.039(5) 0.041(4) 0.008(4) 0.008(3) -0.004(4)
B1 0.028(4) 0.047(6) 0.073(7) 0.012(5) -0.007(4) 0.009(4)
B2 0.069(9) 0.085(11) 0.125(12) -0.045(9) 0.041(9) -0.040(8)
N1 0.031(3) 0.031(4) 0.028(3) -0.006(3) 0.008(3) -0.005(3)
N2 0.051(4) 0.038(4) 0.036(3) 0.002(3) 0.025(3) -0.005(3)
O1 0.053(4) 0.030(3) 0.046(3) -0.001(2) 0.025(3) 0.008(3)
O2 0.093(5) 0.030(3) 0.062(3) -0.012(3) 0.039(3) -0.002(4)
O3 0.043(3) 0.035(3) 0.050(3) -0.001(3) 0.028(3) 0.003(3)
O4 0.067(4) 0.037(4) 0.069(3) 0.007(3) 0.044(3) -0.006(3)
F1 0.090(5) 0.061(4) 0.078(4) 0.004(3) -0.010(3) -0.008(3)
F2 0.078(4) 0.075(4) 0.129(5) 0.042(4) 0.024(4) -0.008(3)
F3 0.059(3) 0.074(4) 0.091(4) 0.000(3) 0.006(3) 0.027(3)
F4 0.044(2) 0.051(3) 0.082(3) 0.007(2) 0.006(2) 0.007(2)
F5 0.097(5) 0.089(5) 0.082(5) 0.009(3) -0.029(3) -0.023(4)
F6 0.172(9) 0.111(7) 0.176(9) -0.024(6) -0.057(7) 0.030(6)
F7 0.090(5) 0.107(5) 0.080(4) -0.032(4) 0.023(3) -0.038(4)
F8 0.154(7) 0.211(9) 0.147(7) -0.091(7) 0.090(6) -0.101(7)
P1 0.0329(11) 0.0339(12) 0.0309(10) 0.0023(8) 0.0121(8) 0.0020(8)
P2 0.0235(9) 0.0267(10) 0.0270(9) -0.0032(7) 0.0063(7) 0.0019(7)
P3 0.0345(11) 0.0289(11) 0.0322(10) -0.0005(8) 0.0119(8) 0.0033(8)
P4 0.0250(9) 0.0303(11) 0.0303(9) 0.0054(8) 0.0060(7) -0.0029(8)
Pt1 0.02729(14) 0.02754(16) 0.02784(11) -0.00081(11) 0.00954(10) 0.00255(12)
Pt2 0.02710(14) 0.02573(15) 0.03086(12) 0.00148(11) 0.01012(11) -0.00213(12)

loop_
_atom_type_symbol
_atom_type_description
_atom_type_scat_dispersion_real
_atom_type_scat_dispersion_imag
_atom_type_scat_source
C C 0.0033 0.0016 'International Tables Vol C Tables 4.2.6.8 and 6.1.1.4'
H H 0.0000 0.0000 'International Tables Vol C Tables 4.2.6.8 and 6.1.1.4'
B B 0.0013 0.0007 'International Tables Vol C Tables 4.2.6.8 and 6.1.1.4'
N N 0.0061 0.0033 'International Tables Vol C Tables 4.2.6.8 and 6.1.1.4'
O O 0.0106 0.0060 'International Tables Vol C Tables 4.2.6.8 and 6.1.1.4'
F F 0.0171 0.0103 'International Tables Vol C Tables 4.2.6.8 and 6.1.1.4'
P P 0.1023 0.0942 'International Tables Vol C Tables 4.2.6.8 and 6.1.1.4'
Pt Pt -1.7033 8.3905 'International Tables Vol C Tables 4.2.6.8 and 6.1.1.4'

loop_
_geom_angle_atom_site_label_1
_geom_angle_atom_site_label_2
_geom_angle_atom_site_label_3
_geom_angle
O2 C1 O1 121.7(7)
O2 C1 C2 121.9(8)
O1 C1 C2 115.9(6)
N1 C2 C3 114.2(6)
N1 C2 C1 109.9(6)
C3 C2 C1 113.1(7)
N1 C2 H1 106.3
C3 C2 H1 106.3
C1 C2 H1 106.3
C4 C3 C2 117.5(7)
C4 C3 H2 107.9
C2 C3 H2 107.9
C4 C3 H3 107.9
C2 C3 H3 107.9
H2 C3 H3 107.2
C3 C4 C6 112.2(9)
C3 C4 C5 111.2(7)
C6 C4 C5 106.6(10)
C3 C4 H4 108.9
C6 C4 H4 108.9
C5 C4 H4 108.9
C4 C5 H5 109.5
C4 C5 H6 109.5
H5 C5 H6 109.5
C4 C5 H7 109.5
H5 C5 H7 109.5
H6 C5 H7 109.5
C4 C6 H8 109.5
C4 C6 H9 109.5
H8 C6 H9 109.5
C4 C6 H10 109.5
H8 C6 H10 109.5
H9 C6 H10 109.5
C8 C7 C12 119.2(8)
C8 C7 P1 123.3(7)
C12 C7 P1 117.5(5)
C7 C8 C9 117.4(9)
C7 C8 H11 121.3
C9 C8 H11 121.3
C10 C9 C8 121.2(8)
C10 C9 H12 119.4
C8 C9 H12 119.4
C11 C10 C9 121.6(8)
C11 C10 H13 119.2
C9 C10 H13 119.2
C10 C11 C12 119.0(9)
C10 C11 H14 120.5
C12 C11 H14 120.5
C11 C12 C7 121.7(7)
C11 C12 H15 119.2
C7 C12 H15 119.2
C14 C13 C18 119.1(8)
C14 C13 P1 120.6(7)
C18 C13 P1 120.3(6)
C13 C14 C15 120.7(9)
C13 C14 H16 119.7
C15 C14 H16 119.7
C16 C15 C14 120.1(9)
C16 C15 H17 119.9
C14 C15 H17 119.9
C15 C16 C17 120.2(9)
C15 C16 H18 119.9
C17 C16 H18 119.9
C16 C17 C18 120.5(11)
C16 C17 H19 119.7
C18 C17 H19 119.7
C17 C18 C13 119.2(9)
C17 C18 H20 120.4
C13 C18 H20 120.4
C20 C19 C24 119.6(8)
C20 C19 P1 121.4(6)
C24 C19 P1 119.0(6)
C21 C20 C19 119.5(8)
C21 C20 H21 120.2
C19 C20 H21 120.2
C22 C21 C20 121.1(8)
C22 C21 H22 119.4
C20 C21 H22 119.4
C21 C22 C23 119.7(9)
C21 C22 H23 120.2
C23 C22 H23 120.2
C24 C23 C22 120.4(9)
C24 C23 H24 119.8
C22 C23 H24 119.8
C23 C24 C19 119.7(8)
C23 C24 H25 120.2
C19 C24 H25 120.2
C30 C25 C26 118.1(7)
C30 C25 P2 122.2(6)
C26 C25 P2 119.7(5)
C27 C26 C25 120.4(7)
C27 C26 H26 119.8
C25 C26 H26 119.8
C28 C27 C26 120.5(8)
C28 C27 H27 119.7
C26 C27 H27 119.7
C27 C28 C29 120.1(8)
C27 C28 H28 120.0
C29 C28 H28 120.0
C30 C29 C28 119.8(8)
C30 C29 H29 120.1
C28 C29 H29 120.1
C29 C30 C25 120.9(7)
C29 C30 H30 119.5
C25 C30 H30 119.5
C36 C31 C32 119.4(8)
C36 C31 P2 116.2(6)
C32 C31 P2 124.4(6)
C33 C32 C31 118.9(8)
C33 C32 H31 120.6
C31 C32 H31 120.6
C34 C33 C32 120.9(8)
C34 C33 H32 119.5
C32 C33 H32 119.5
C33 C34 C35 119.9(8)
C33 C34 H33 120.1
C35 C34 H33 120.1
C36 C35 C34 120.6(9)
C36 C35 H34 119.7
C34 C35 H34 119.7
C35 C36 C31 120.3(8)
C35 C36 H35 119.8
C31 C36 H35 119.8
C38 C37 C42 119.1(6)
C38 C37 P2 118.1(5)
C42 C37 P2 122.8(5)
C37 C38 C39 120.8(7)
C37 C38 H36 119.6
C39 C38 H36 119.6
C38 C39 C40 119.7(8)
C38 C39 H37 120.2
C40 C39 H37 120.2
C41 C40 C39 120.6(7)
C41 C40 H38 119.7
C39 C40 H38 119.7
C40 C41 C42 120.2(8)
C40 C41 H39 119.9
C42 C41 H39 119.9
C41 C42 C37 119.5(8)
C41 C42 H40 120.2
C37 C42 H40 120.2
O4 C43 O3 124.4(6)
O4 C43 C44 118.9(7)
O3 C43 C44 116.6(6)
C45 C44 N2 113.0(6)
C45 C44 C43 111.1(6)
N2 C44 C43 108.4(5)
C45 C44 H43 108.1
N2 C44 H43 108.1
C43 C44 H43 108.1
C44 C45 C46 116.5(7)
C44 C45 H44 108.2
C46 C45 H44 108.2
C44 C45 H45 108.2
C46 C45 H45 108.2
H44 C45 H45 107.3
C47 C46 C48 110.6(9)
C47 C46 C45 108.9(9)
C48 C46 C45 111.9(8)
C47 C46 H46 108.5
C48 C46 H46 108.5
C45 C46 H46 108.5
C46 C47 H47 109.5
C46 C47 H48 109.5
H47 C47 H48 109.5
C46 C47 H49 109.5
H47 C47 H49 109.5
H48 C47 H49 109.5
C46 C48 H50 109.5
C46 C48 H51 109.5
H50 C48 H51 109.5
C46 C48 H52 109.5
H50 C48 H52 109.5
H51 C48 H52 109.5
C50 C49 C54 119.1(8)
C50 C49 P3 122.8(6)
C54 C49 P3 118.1(6)
C51 C50 C49 121.0(8)
C51 C50 H53 119.5
C49 C50 H53 119.5
C50 C51 C52 119.2(8)
C50 C51 H54 120.4
C52 C51 H54 120.4
C53 C52 C51 120.9(9)
C53 C52 H55 119.6
C51 C52 H55 119.6
C52 C53 C54 120.1(9)
C52 C53 H56 119.9
C54 C53 H56 119.9
C49 C54 C53 119.6(8)
C49 C54 H57 120.2
C53 C54 H57 120.2
C56 C55 C60 117.6(8)
C56 C55 P3 122.0(6)
C60 C55 P3 120.3(7)
C55 C56 C57 121.8(8)
C55 C56 H58 119.1
C57 C56 H58 119.1
C58 C57 C56 118.4(10)
C58 C57 H59 120.8
C56 C57 H59 120.8
C59 C58 C57 121.8(9)
C59 C58 H60 119.1
C57 C58 H60 119.1
C58 C59 C60 119.1(9)
C58 C59 H61 120.5
C60 C59 H61 120.5
C59 C60 C55 121.2(10)
C59 C60 H62 119.4
C55 C60 H62 119.4
C66 C61 C62 120.1(8)
C66 C61 P3 117.3(6)
C62 C61 P3 122.5(7)
C63 C62 C61 120.1(10)
C63 C62 H63 119.9
C61 C62 H63 119.9
C62 C63 C64 119.7(10)
C62 C63 H64 120.2
C64 C63 H64 120.2
C63 C64 C65 121.6(9)
C63 C64 H65 119.2
C65 C64 H65 119.2
C66 C65 C64 117.9(10)
C66 C65 H66 121.0
C64 C65 H66 121.0
C61 C66 C65 120.4(9)
C61 C66 H67 119.8
C65 C66 H67 119.8
C68 C67 C72 119.6(7)
C68 C67 P4 119.4(6)
C72 C67 P4 121.0(6)
C67 C68 C69 120.2(8)
C67 C68 H68 119.9
C69 C68 H68 119.9
C70 C69 C68 120.3(8)
C70 C69 H69 119.9
C68 C69 H69 119.9
C71 C70 C69 119.5(8)
C71 C70 H70 120.2
C69 C70 H70 120.2
C70 C71 C72 120.5(8)
C70 C71 H71 119.8
C72 C71 H71 119.8
C67 C72 C71 119.4(7)
C67 C72 H72 120.3
C71 C72 H72 120.3
C74 C73 C78 118.4(6)
C74 C73 P4 123.7(6)
C78 C73 P4 117.9(5)
C75 C74 C73 120.3(8)
C75 C74 H73 119.9
C73 C74 H73 119.9
C76 C75 C74 120.5(8)
C76 C75 H74 119.8
C74 C75 H74 119.8
C75 C76 C77 120.3(7)
C75 C76 H75 119.8
C77 C76 H75 119.8
C78 C77 C76 120.5(8)
C78 C77 H76 119.8
C76 C77 H76 119.8
C77 C78 C73 119.9(7)
C77 C78 H77 120.0
C73 C78 H77 120.0
C84 C79 C80 118.2(7)
C84 C79 P4 125.0(6)
C80 C79 P4 116.7(6)
C81 C80 C79 120.2(8)
C81 C80 H78 119.9
C79 C80 H78 119.9
C82 C81 C80 121.3(8)
C82 C81 H79 119.3
C80 C81 H79 119.3
C81 C82 C83 119.4(8)
C81 C82 H80 120.3
C83 C82 H80 120.3
C82 C83 C84 120.1(9)
C82 C83 H81 120.0
C84 C83 H81 120.0
C79 C84 C83 120.7(8)
C79 C84 H82 119.6
C83 C84 H82 119.6
F1 B1 F4 112.1(8)
F1 B1 F2 109.6(9)
F4 B1 F2 108.4(7)
F1 B1 F3 110.1(8)
F4 B1 F3 107.0(8)
F2 B1 F3 109.6(8)
F6 B2 F5 104.5(11)
F6 B2 F8 115.6(13)
F5 B2 F8 105.6(15)
F6 B2 F7 109.4(15)
F5 B2 F7 109.8(11)
F8 B2 F7 111.6(10)
C2 N1 Pt1 111.4(4)
C2 N1 H41 109.4
Pt1 N1 H41 109.4
C2 N1 H42 109.4
Pt1 N1 H42 109.4
H41 N1 H42 108.0
C44 N2 Pt2 111.0(4)
C44 N2 H83 109.4
Pt2 N2 H83 109.4
C44 N2 H84 109.4
Pt2 N2 H84 109.4
H83 N2 H84 108.0
C1 O1 Pt1 117.3(4)
C43 O3 Pt2 117.1(4)
C13 P1 C7 110.2(4)
C13 P1 C19 102.2(4)
C7 P1 C19 105.1(4)
C13 P1 Pt1 113.3(3)
C7 P1 Pt1 101.4(2)
C19 P1 Pt1 124.1(2)
C37 P2 C25 103.9(3)
C37 P2 C31 105.3(3)
C25 P2 C31 108.2(4)
C37 P2 Pt1 112.0(2)
C25 P2 Pt1 113.7(2)
C31 P2 Pt1 112.9(2)
C55 P3 C61 107.4(4)
C55 P3 C49 102.5(4)
C61 P3 C49 105.5(4)
C55 P3 Pt2 114.5(3)
C61 P3 Pt2 103.4(3)
C49 P3 Pt2 122.5(2)
C79 P4 C67 109.7(4)
C79 P4 C73 103.7(3)
C67 P4 C73 104.0(3)
C79 P4 Pt2 113.6(2)
C67 P4 Pt2 112.4(2)
C73 P4 Pt2 112.6(2)
O1 Pt1 N1 80.3(3)
O1 Pt1 P2 178.36(17)
N1 Pt1 P2 98.11(16)
O1 Pt1 P1 83.61(17)
N1 Pt1 P1 162.20(16)
P2 Pt1 P1 98.02(8)
O3 Pt2 N2 80.0(2)
O3 Pt2 P4 176.25(17)
N2 Pt2 P4 97.36(17)
O3 Pt2 P3 84.13(17)
N2 Pt2 P3 163.03(17)
P4 Pt2 P3 98.74(7)

loop_
_geom_bond_atom_site_label_1
_geom_bond_atom_site_label_2
_geom_bond_distance
C1 O2 1.209(10)
C1 O1 1.295(10)
C1 C2 1.531(9)
C2 N1 1.514(9)
C2 C3 1.515(10)
C2 H1 1.0000
C3 C4 1.506(13)
C3 H2 0.9900
C3 H3 0.9900
C4 C6 1.508(13)
C4 C5 1.545(15)
C4 H4 1.0000
C5 H5 0.9800
C5 H6 0.9800
C5 H7 0.9800
C6 H8 0.9800
C6 H9 0.9800
C6 H10 0.9800
C7 C8 1.386(10)
C7 C12 1.392(12)
C7 P1 1.835(8)
C8 C9 1.429(13)
C8 H11 0.9500
C9 C10 1.348(13)
C9 H12 0.9500
C10 C11 1.345(12)
C10 H13 0.9500
C11 C12 1.383(12)
C11 H14 0.9500
C12 H15 0.9500
C13 C14 1.379(11)
C13 C18 1.409(13)
C13 P1 1.811(8)
C14 C15 1.404(13)
C14 H16 0.9500
C15 C16 1.355(16)
C15 H17 0.9500
C16 C17 1.389(15)
C16 H18 0.9500
C17 C18 1.394(12)
C17 H19 0.9500
C18 H20 0.9500
C19 C20 1.396(11)
C19 C24 1.403(11)
C19 P1 1.843(8)
C20 C21 1.379(12)
C20 H21 0.9500
C21 C22 1.370(13)
C21 H22 0.9500
C22 C23 1.395(12)
C22 H23 0.9500
C23 C24 1.376(13)
C23 H24 0.9500
C24 H25 0.9500
C25 C30 1.387(10)
C25 C26 1.396(10)
C25 P2 1.824(7)
C26 C27 1.389(12)
C26 H26 0.9500
C27 C28 1.352(13)
C27 H27 0.9500
C28 C29 1.391(12)
C28 H28 0.9500
C29 C30 1.378(11)
C29 H29 0.9500
C30 H30 0.9500
C31 C36 1.399(11)
C31 C32 1.400(11)
C31 P2 1.837(8)
C32 C33 1.389(12)
C32 H31 0.9500
C33 C34 1.365(13)
C33 H32 0.9500
C34 C35 1.388(14)
C34 H33 0.9500
C35 C36 1.355(11)
C35 H34 0.9500
C36 H35 0.9500
C37 C38 1.381(11)
C37 C42 1.409(10)
C37 P2 1.821(6)
C38 C39 1.382(10)
C38 H36 0.9500
C39 C40 1.394(11)
C39 H37 0.9500
C40 C41 1.360(12)
C40 H38 0.9500
C41 C42 1.402(10)
C41 H39 0.9500
C42 H40 0.9500
C43 O4 1.217(9)
C43 O3 1.317(9)
C43 C44 1.551(8)
C44 C45 1.490(10)
C44 N2 1.506(9)
C44 H43 1.0000
C45 C46 1.555(10)
C45 H44 0.9900
C45 H45 0.9900
C46 C47 1.517(15)
C46 C48 1.533(17)
C46 H46 1.0000
C47 H47 0.9800
C47 H48 0.9800
C47 H49 0.9800
C48 H50 0.9800
C48 H51 0.9800
C48 H52 0.9800
C49 C50 1.393(11)
C49 C54 1.396(11)
C49 P3 1.817(8)
C50 C51 1.384(12)
C50 H53 0.9500
C51 C52 1.386(13)
C51 H54 0.9500
C52 C53 1.373(12)
C52 H55 0.9500
C53 C54 1.401(12)
C53 H56 0.9500
C54 H57 0.9500
C55 C56 1.388(12)
C55 C60 1.403(11)
C55 P3 1.803(8)
C56 C57 1.397(11)
C56 H58 0.9500
C57 C58 1.385(15)
C57 H59 0.9500
C58 C59 1.368(16)
C58 H60 0.9500
C59 C60 1.394(13)
C59 H61 0.9500
C60 H62 0.9500
C61 C66 1.383(12)
C61 C62 1.406(12)
C61 P3 1.816(8)
C62 C63 1.359(13)
C62 H63 0.9500
C63 C64 1.385(17)
C63 H64 0.9500
C64 C65 1.405(17)
C64 H65 0.9500
C65 C66 1.392(12)
C65 H66 0.9500
C66 H67 0.9500
C67 C68 1.385(10)
C67 C72 1.392(10)
C67 P4 1.824(8)
C68 C69 1.393(12)
C68 H68 0.9500
C69 C70 1.387(13)
C69 H69 0.9500
C70 C71 1.379(12)
C70 H70 0.9500
C71 C72 1.406(11)
C71 H71 0.9500
C72 H72 0.9500
C73 C74 1.395(10)
C73 C78 1.411(11)
C73 P4 1.831(7)
C74 C75 1.393(11)
C74 H73 0.9500
C75 C76 1.354(15)
C75 H74 0.9500
C76 C77 1.386(12)
C76 H75 0.9500
C77 C78 1.377(10)
C77 H76 0.9500
C78 H77 0.9500
C79 C84 1.393(12)
C79 C80 1.397(10)
C79 P4 1.812(8)
C80 C81 1.391(11)
C80 H78 0.9500
C81 C82 1.370(13)
C81 H79 0.9500
C82 C83 1.379(14)
C82 H80 0.9500
C83 C84 1.403(12)
C83 H81 0.9500
C84 H82 0.9500
B1 F1 1.355(12)
B1 F4 1.391(10)
B1 F2 1.400(12)
B1 F3 1.421(12)
B2 F6 1.348(19)
B2 F5 1.371(18)
B2 F8 1.374(15)
B2 F7 1.393(16)
N1 Pt1 2.102(6)
N1 H41 0.9200
N1 H42 0.9200
N2 Pt2 2.080(7)
N2 H83 0.9200
N2 H84 0.9200
O1 Pt1 2.067(5)
O3 Pt2 2.024(6)
P1 Pt1 2.264(2)
P2 Pt1 2.2431(18)
P3 Pt2 2.2721(19)
P4 Pt2 2.2491(19)

loop_
_geom_torsion_atom_site_label_1
_geom_torsion_atom_site_label_2
_geom_torsion_atom_site_label_3
_geom_torsion_atom_site_label_4
_geom_torsion
O2 C1 C2 N1 -161.4(8)
O1 C1 C2 N1 26.3(10)
O2 C1 C2 C3 -32.4(12)
O1 C1 C2 C3 155.3(8)
N1 C2 C3 C4 -75.8(10)
C1 C2 C3 C4 157.5(8)
C2 C3 C4 C6 171.5(8)
C2 C3 C4 C5 -69.2(10)
C12 C7 C8 C9 1.8(13)
P1 C7 C8 C9 179.1(7)
C7 C8 C9 C10 -0.8(16)
C8 C9 C10 C11 -1.5(17)
C9 C10 C11 C12 2.6(17)
C10 C11 C12 C7 -1.6(15)
C8 C7 C12 C11 -0.6(13)
P1 C7 C12 C11 -178.1(7)
C18 C13 C14 C15 1.5(14)
P1 C13 C14 C15 178.1(7)
C13 C14 C15 C16 -3.6(15)
C14 C15 C16 C17 2.7(17)
C15 C16 C17 C18 0.2(17)
C16 C17 C18 C13 -2.3(16)
C14 C13 C18 C17 1.4(14)
P1 C13 C18 C17 -175.3(8)
C24 C19 C20 C21 0.3(10)
P1 C19 C20 C21 -176.7(6)
C19 C20 C21 C22 -1.8(12)
C20 C21 C22 C23 1.5(12)
C21 C22 C23 C24 0.4(11)
C22 C23 C24 C19 -1.8(11)
C20 C19 C24 C23 1.5(10)
P1 C19 C24 C23 178.5(5)
C30 C25 C26 C27 -4.8(11)
P2 C25 C26 C27 175.5(6)
C25 C26 C27 C28 2.2(13)
C26 C27 C28 C29 2.3(14)
C27 C28 C29 C30 -4.1(14)
C28 C29 C30 C25 1.4(13)
C26 C25 C30 C29 3.0(11)
P2 C25 C30 C29 -177.3(6)
C36 C31 C32 C33 -1.5(10)
P2 C31 C32 C33 179.7(5)
C31 C32 C33 C34 0.3(11)
C32 C33 C34 C35 0.6(12)
C33 C34 C35 C36 -0.1(12)
C34 C35 C36 C31 -1.1(11)
C32 C31 C36 C35 2.0(10)
P2 C31 C36 C35 -179.2(5)
C42 C37 C38 C39 5.0(12)
P2 C37 C38 C39 -172.6(6)
C37 C38 C39 C40 -5.5(12)
C38 C39 C40 C41 1.9(13)
C39 C40 C41 C42 1.9(13)
C40 C41 C42 C37 -2.4(13)
C38 C37 C42 C41 -1.0(12)
P2 C37 C42 C41 176.4(6)
O4 C43 C44 C45 -46.6(10)
O3 C43 C44 C45 135.4(7)
O4 C43 C44 N2 -171.3(7)
O3 C43 C44 N2 10.7(10)
N2 C44 C45 C46 -68.1(10)
C43 C44 C45 C46 169.8(8)
C44 C45 C46 C47 -177.2(8)
C44 C45 C46 C48 -54.6(10)
C54 C49 C50 C51 0.6(11)
P3 C49 C50 C51 -179.2(6)
C49 C50 C51 C52 0.1(12)
C50 C51 C52 C53 -0.8(13)
C51 C52 C53 C54 0.9(12)
C50 C49 C54 C53 -0.5(10)
P3 C49 C54 C53 179.3(6)
C52 C53 C54 C49 -0.2(11)
C60 C55 C56 C57 1.5(13)
P3 C55 C56 C57 -179.3(7)
C55 C56 C57 C58 1.9(15)
C56 C57 C58 C59 -2.6(16)
C57 C58 C59 C60 -0.1(16)
C58 C59 C60 C55 3.6(14)
C56 C55 C60 C59 -4.3(13)
P3 C55 C60 C59 176.5(7)
C66 C61 C62 C63 -2.2(14)
P3 C61 C62 C63 -178.6(8)
C61 C62 C63 C64 -2.2(16)
C62 C63 C64 C65 4.2(18)
C63 C64 C65 C66 -1.7(17)
C62 C61 C66 C65 4.7(14)
P3 C61 C66 C65 -178.8(7)
C64 C65 C66 C61 -2.7(15)
C72 C67 C68 C69 5.7(11)
P4 C67 C68 C69 -175.5(6)
C67 C68 C69 C70 0.2(12)
C68 C69 C70 C71 -4.7(13)
C69 C70 C71 C72 3.2(13)
C68 C67 C72 C71 -7.1(11)
P4 C67 C72 C71 174.2(6)
C70 C71 C72 C67 2.7(12)
C78 C73 C74 C75 -0.6(12)
P4 C73 C74 C75 -177.9(7)
C73 C74 C75 C76 3.3(14)
C74 C75 C76 C77 -3.7(15)
C75 C76 C77 C78 1.4(14)
C76 C77 C78 C73 1.2(13)
C74 C73 C78 C77 -1.6(12)
P4 C73 C78 C77 175.9(7)
C84 C79 C80 C81 1.9(10)
P4 C79 C80 C81 -178.0(6)
C79 C80 C81 C82 -0.4(12)
C80 C81 C82 C83 -1.3(13)
C81 C82 C83 C84 1.5(12)
C80 C79 C84 C83 -1.7(11)
P4 C79 C84 C83 178.2(5)
C82 C83 C84 C79 0.0(12)
C3 C2 N1 Pt1 -147.0(6)
C1 C2 N1 Pt1 -18.7(8)
C45 C44 N2 Pt2 -148.1(5)
C43 C44 N2 Pt2 -24.6(7)
O2 C1 O1 Pt1 166.4(7)
C2 C1 O1 Pt1 -21.3(10)
O4 C43 O3 Pt2 -168.4(7)
C44 C43 O3 Pt2 9.4(9)
C14 C13 P1 C7 67.8(8)
C18 C13 P1 C7 -115.6(7)
C14 C13 P1 C19 -43.5(8)
C18 C13 P1 C19 133.1(7)
C14 C13 P1 Pt1 -179.4(7)
C18 C13 P1 Pt1 -2.8(8)
C8 C7 P1 C13 -10.5(9)
C12 C7 P1 C13 166.8(6)
C8 C7 P1 C19 98.9(8)
C12 C7 P1 C19 -83.8(7)
C8 C7 P1 Pt1 -130.9(7)
C12 C7 P1 Pt1 46.5(7)
C20 C19 P1 C13 127.9(6)
C24 C19 P1 C13 -49.1(6)
C20 C19 P1 C7 12.8(6)
C24 C19 P1 C7 -164.2(5)
C20 C19 P1 Pt1 -102.6(5)
C24 C19 P1 Pt1 80.4(6)
C38 C37 P2 C25 -58.0(7)
C42 C37 P2 C25 124.6(7)
C38 C37 P2 C31 -171.7(6)
C42 C37 P2 C31 10.9(7)
C38 C37 P2 Pt1 65.2(6)
C42 C37 P2 Pt1 -112.2(6)
C30 C25 P2 C37 -58.2(7)
C26 C25 P2 C37 121.5(6)
C30 C25 P2 C31 53.4(7)
C26 C25 P2 C31 -126.9(6)
C30 C25 P2 Pt1 179.7(5)
C26 C25 P2 Pt1 -0.5(6)
C36 C31 P2 C37 -73.1(5)
C32 C31 P2 C37 105.7(6)
C36 C31 P2 C25 176.3(5)
C32 C31 P2 C25 -4.9(6)
C36 C31 P2 Pt1 49.5(5)
C32 C31 P2 Pt1 -131.7(5)
C56 C55 P3 C61 114.6(7)
C60 C55 P3 C61 -66.3(7)
C56 C55 P3 C49 -134.6(7)
C60 C55 P3 C49 44.5(7)
C56 C55 P3 Pt2 0.3(8)
C60 C55 P3 Pt2 179.4(6)
C66 C61 P3 C55 -172.7(7)
C62 C61 P3 C55 3.8(8)
C66 C61 P3 C49 78.5(7)
C62 C61 P3 C49 -105.0(8)
C66 C61 P3 Pt2 -51.2(7)
C62 C61 P3 Pt2 125.2(7)
C50 C49 P3 C55 -129.0(6)
C54 C49 P3 C55 51.2(6)
C50 C49 P3 C61 -16.7(7)
C54 C49 P3 C61 163.5(6)
C50 C49 P3 Pt2 100.8(6)
C54 C49 P3 Pt2 -78.9(6)
C84 C79 P4 C67 6.7(7)
C80 C79 P4 C67 -173.5(5)
C84 C79 P4 C73 -104.0(7)
C80 C79 P4 C73 75.9(6)
C84 C79 P4 Pt2 133.4(6)
C80 C79 P4 Pt2 -46.8(6)
C68 C67 P4 C79 130.3(6)
C72 C67 P4 C79 -51.0(7)
C68 C67 P4 C73 -119.3(6)
C72 C67 P4 C73 59.5(7)
C68 C67 P4 Pt2 2.9(6)
C72 C67 P4 Pt2 -178.4(5)
C74 C73 P4 C79 -4.2(7)
C78 C73 P4 C79 178.5(6)
C74 C73 P4 C67 -119.0(7)
C78 C73 P4 C67 63.7(7)
C74 C73 P4 Pt2 119.0(6)
C78 C73 P4 Pt2 -58.2(7)
C1 O1 Pt1 N1 7.8(6)
C1 O1 Pt1 P1 -164.6(6)
C2 N1 Pt1 O1 7.2(5)
C2 N1 Pt1 P2 -172.4(5)
C2 N1 Pt1 P1 32.7(9)
C37 P2 Pt1 N1 -0.1(3)
C25 P2 Pt1 N1 117.3(3)
C31 P2 Pt1 N1 -118.8(3)
C37 P2 Pt1 P1 172.4(3)
C25 P2 Pt1 P1 -70.2(2)
C31 P2 Pt1 P1 53.7(3)
C13 P1 Pt1 O1 -66.6(3)
C7 P1 Pt1 O1 51.6(3)
C19 P1 Pt1 O1 168.7(4)
C13 P1 Pt1 N1 -91.8(7)
C7 P1 Pt1 N1 26.3(7)
C19 P1 Pt1 N1 143.4(7)
C13 P1 Pt1 P2 113.3(3)
C7 P1 Pt1 P2 -128.6(3)
C19 P1 Pt1 P2 -11.4(3)
C43 O3 Pt2 N2 -18.8(6)
C43 O3 Pt2 P3 155.1(6)
C44 N2 Pt2 O3 23.6(5)
C44 N2 Pt2 P4 -159.1(5)
C44 N2 Pt2 P3 2.4(11)
C79 P4 Pt2 N2 118.2(3)
C67 P4 Pt2 N2 -116.5(3)
C73 P4 Pt2 N2 0.6(3)
C79 P4 Pt2 P3 -56.4(3)
C67 P4 Pt2 P3 68.9(2)
C73 P4 Pt2 P3 -174.0(3)
C55 P3 Pt2 O3 66.0(3)
C61 P3 Pt2 O3 -50.6(3)
C49 P3 Pt2 O3 -169.1(4)
C55 P3 Pt2 N2 87.0(8)
C61 P3 Pt2 N2 -29.6(8)
C49 P3 Pt2 N2 -148.1(8)
C55 P3 Pt2 P4 -111.6(3)
C61 P3 Pt2 P4 131.9(3)
C49 P3 Pt2 P4 13.3(3)
